data_7246523
loop_
_publ_author_name
'Zhao, Hongtu'
'Zhang, Xiunan'
'Chen, Kui'
'Wu, Wenbo'
'Li, Shuyu'
'Wang, Ting'
'Huang, Xin'
'Wang, Na'
'Zhou, Lina'
'Hao, Hongxun'

_publ_section_title
;
 Mechanistic study on the structure--property relationship of flexible
 organic crystals
;
_journal_issue 17
_journal_name_full CrystEngComm
_journal_page_first 2600
_journal_page_last 2606
_journal_paper_doi 10.1039/D3CE00108C
_journal_volume 25
_journal_year 2023
_chemical_absolute_configuration rm
_chemical_formula_moiety 'C17 H14 F6 N2 O'
_chemical_formula_sum 'C17 H14 F6 N2 O'
_chemical_formula_weight 376.30
_space_group_crystal_system orthorhombic
_space_group_IT_number 19
_space_group_name_Hall 'P 2ac 2ab'
_space_group_name_H-M_alt 'P 21 21 21'
_atom_sites_solution_hydrogens geom
_atom_sites_solution_primary dual
_audit_creation_date 2022-10-24
_audit_creation_method
;
Olex2 1.5
(compiled 2022.04.07 svn.rca3783a0 for OlexSys, GUI svn.r6498)
;
_audit_update_record
;
2023-01-10 deposited with the CCDC.	2023-03-27 downloaded from the CCDC.
;
_cell_angle_alpha 90
_cell_angle_beta 90
_cell_angle_gamma 90
_cell_formula_units_Z 4
_cell_length_a 6.2342(8)
_cell_length_b 14.8463(18)
_cell_length_c 18.019(2)
_cell_measurement_reflns_used 3861
_cell_measurement_temperature 294.15
_cell_measurement_theta_max 31.8800
_cell_measurement_theta_min 1.8310
_cell_volume 1667.7(3)
_computing_cell_refinement 'CrysAlisPro 1.171.38.46 (Rigaku OD, 2015)'
_computing_data_collection 'CrysAlisPro 1.171.38.46 (Rigaku OD, 2015)'
_computing_data_reduction 'CrysAlisPro 1.171.38.46 (Rigaku OD, 2015)'
_computing_molecular_graphics 'Olex2 1.5 (Dolomanov et al., 2009)'
_computing_publication_material 'Olex2 1.5 (Dolomanov et al., 2009)'
_computing_structure_refinement 'SHELXL 2018/3 (Sheldrick, 2015)'
_computing_structure_solution 'SHELXT 2018/2 (Sheldrick, 2018)'
_diffrn_ambient_temperature 294.15
_diffrn_detector 'CCD plate'
_diffrn_measured_fraction_theta_full 0.988
_diffrn_measured_fraction_theta_max 0.988
_diffrn_measurement_details
;
List of Runs (angles in degrees, time in seconds):

  # Type    Start    End  Width  t~exp~   \w     \q     \k     \f   Frames
#--------------------------------------------------------------------------
  1  \w   -115.00  65.00   1.00   25.00    --  -25.00  45.00   0.00  180
  2  \w   -115.00  35.00   1.00   25.00    --  -25.00  45.00  90.00  150
  3  \w   -115.00   5.00   1.00   25.00    --  -25.00  45.00 180.00  120
;
_diffrn_measurement_device 'abstract diffractometer'
_diffrn_measurement_device_type 'Rigaku mm007 Saturn70'
_diffrn_measurement_method '\w scans'
_diffrn_orient_matrix_type 'CrysAlisPro convention (1999,Acta A55,543-557)'
_diffrn_orient_matrix_UB_11 -0.0072651000
_diffrn_orient_matrix_UB_12 0.0472151000
_diffrn_orient_matrix_UB_13 0.0054025000
_diffrn_orient_matrix_UB_21 -0.0047002000
_diffrn_orient_matrix_UB_22 -0.0066861000
_diffrn_orient_matrix_UB_23 0.0389355000
_diffrn_orient_matrix_UB_31 0.1134992000
_diffrn_orient_matrix_UB_32 0.0026892000
_diffrn_orient_matrix_UB_33 0.0019259000
_diffrn_radiation_monochromator confocal
_diffrn_radiation_probe x-ray
_diffrn_radiation_type 'Mo K\a'
_diffrn_radiation_wavelength 0.71073
_diffrn_reflns_av_R_equivalents 0.0939
_diffrn_reflns_av_unetI/netI 0.0797
_diffrn_reflns_Laue_measured_fraction_full 0.988
_diffrn_reflns_Laue_measured_fraction_max 0.988
_diffrn_reflns_limit_h_max 7
_diffrn_reflns_limit_h_min -7
_diffrn_reflns_limit_k_max 17
_diffrn_reflns_limit_k_min -17
_diffrn_reflns_limit_l_max 21
_diffrn_reflns_limit_l_min -20
_diffrn_reflns_number 13481
_diffrn_reflns_point_group_measured_fraction_full 0.990
_diffrn_reflns_point_group_measured_fraction_max 0.990
_diffrn_reflns_theta_full 25.242
_diffrn_reflns_theta_max 25.350
_diffrn_reflns_theta_min 2.644
_diffrn_source 'rotating anode'
_diffrn_source_type 'Enhance (Mo) X-ray Source'
_exptl_absorpt_coefficient_mu 0.140
_exptl_absorpt_correction_T_max 1.00000
_exptl_absorpt_correction_T_min 0.89116
_exptl_absorpt_correction_type multi-scan
_exptl_absorpt_process_details 'CrysAlisPro 1.171.38.46 (Rigaku Oxford Diffraction, 2015)'
_exptl_crystal_density_diffrn 1.499
_exptl_crystal_description block
_exptl_crystal_F_000 768
_exptl_crystal_size_max 0.26
_exptl_crystal_size_mid 0.24
_exptl_crystal_size_min 0.17
_refine_diff_density_max 0.394
_refine_diff_density_min -0.199
_refine_diff_density_rms 0.045
_refine_ls_abs_structure_details
;
 Flack x determined using 547 quotients [(I+)-(I-)]/[(I+)+(I-)]
 (Parsons, Flack and Wagner, Acta Cryst. B69 (2013) 249-259).
;
_refine_ls_abs_structure_Flack 1.1(7)
_refine_ls_extinction_method none
_refine_ls_goodness_of_fit_ref 1.041
_refine_ls_hydrogen_treatment constr
_refine_ls_matrix_type full
_refine_ls_number_parameters 293
_refine_ls_number_reflns 3028
_refine_ls_number_restraints 225
_refine_ls_restrained_S_all 1.122
_refine_ls_R_factor_all 0.1338
_refine_ls_R_factor_gt 0.0742
_refine_ls_shift/su_max 0.000
_refine_ls_shift/su_mean 0.000
_refine_ls_structure_factor_coef Fsqd
_refine_ls_weighting_details 'w=1/[\s^2^(Fo^2^)+(0.1002P)^2^+0.5223P] where P=(Fo^2^+2Fc^2^)/3'
_refine_ls_weighting_scheme calc
_refine_ls_wR_factor_gt 0.1735
_refine_ls_wR_factor_ref 0.2074
_reflns_Friedel_coverage 0.716
_reflns_Friedel_fraction_full 0.992
_reflns_Friedel_fraction_max 0.992
_reflns_number_gt 1798
_reflns_number_total 3028
_reflns_threshold_expression 'I > 2\s(I)'
_cod_data_source_file d3ce00108c6.cif
_cod_data_source_block r20221019d
_cod_depositor_comments 'Adding full bibliography for 7246522--7246525.cif.'
_cod_original_cell_volume 1667.8(4)
_cod_database_code 7246523
_shelx_shelxl_version_number 2018/3
_chemical_oxdiff_formula 'C11 H10 N O'
_shelx_space_group_comment
;
The symmetry employed for this shelxl refinement is uniquely defined
by the following loop, which should always be used as a source of
symmetry information in preference to the above space-group names.
They are only intended as comments.
;
_shelx_estimated_absorpt_t_max 0.977
_shelx_estimated_absorpt_t_min 0.964
_olex2_refinement_description
;
1. Fixed Uiso
 At 1.2 times of:
  All C(H) groups
 At 1.5 times of:
  All C(H,H,H) groups, All O(H) groups
2. Restrained distances
 F1-C16 \\sim F2-C16 \\sim F3-C16 \\sim F4-C17 \\sim F5-C17 \\sim F6-C17
 with sigma of 0.01
 F1-F2 \\sim F1-F3 \\sim F2-F3 \\sim F4-F5 \\sim F4-F6 \\sim F5-F6 \\sim
F1A-F2A \\sim F1A-F3A \\sim F2A-F3A ~
 F4A-F5A \\sim F4A-F6A \\sim F5A-F6A
 with sigma of 0.01
3. Uiso/Uaniso restraints and constraints
F1 \\sim F2 \\sim F3 \\sim F4 \\sim F5 \\sim F6 \\sim F1A \\sim F2A \\sim F3A
\\sim F4A \\sim F5A \\sim F6A: within 2A with sigma of 0.01 and sigma for
terminal atoms of 0.02 within 2A
Uanis(F1) \\sim Ueq, Uanis(F2) \\sim Ueq, Uanis(F3) \\sim Ueq, Uanis(F4) \\sim
Ueq, Uanis(F5) \\sim Ueq, Uanis(F6) \\sim Ueq, Uanis(F1A) \\sim Ueq, Uanis(F2A)
\\sim Ueq, Uanis(F3A) \\sim Ueq, Uanis(F4A) \\sim Ueq, Uanis(F5A) \\sim Ueq,
Uanis(F6A) \\sim Ueq: with sigma of 0.01 and sigma for terminal atoms of 0.02
4. Others
 Sof(F1A)=Sof(F2A)=Sof(F3A)=Sof(F4A)=Sof(F5A)=Sof(F6A)=1-FVAR(1)
 Sof(F1)=Sof(F2)=Sof(F3)=Sof(F4)=Sof(F5)=Sof(F6)=FVAR(1)
5.a Aromatic/amide H refined with riding coordinates:
 C4(H4), C7(H7), C8(H8), C9(H9), C11(H11), C13(H13), C15(H15)
5.b Idealised Me refined as rotating group:
 C1(H1A,H1B,H1C), C2(H2A,H2B,H2C)
5.c Idealised tetrahedral OH refined as rotating group:
 O1(H1)
;
_olex2_submission_special_instructions 'No special instructions were received'
_oxdiff_exptl_absorpt_empirical_details
;
Empirical correction (ABSPACK) includes:
- Absorption correction using spherical harmonics
- Frame scaling
;
_oxdiff_exptl_absorpt_empirical_full_max 1.148
_oxdiff_exptl_absorpt_empirical_full_min 0.897

loop_
_space_group_symop_operation_xyz
'x, y, z'
'-x+1/2, -y, z+1/2'
'-x, y+1/2, -z+1/2'
'x+1/2, -y+1/2, -z'

loop_
_atom_site_label
_atom_site_type_symbol
_atom_site_fract_x
_atom_site_fract_y
_atom_site_fract_z
_atom_site_U_iso_or_equiv
_atom_site_adp_type
_atom_site_occupancy
_atom_site_site_symmetry_order
_atom_site_calc_flag
_atom_site_refinement_flags_posn
_atom_site_refinement_flags_adp
_atom_site_refinement_flags_occupancy
_atom_site_disorder_assembly
_atom_site_disorder_group
O1 O 0.3834(9) 0.6797(3) 0.6671(3) 0.0832(17) Uani 1 1 d . . . . .
H1 H 0.481923 0.664627 0.694619 0.125 Uiso 1 1 calc R U . . .
N1 N -0.1656(9) 0.5556(4) 0.5171(3) 0.0658(16) Uani 1 1 d . . . . .
N2 N 0.6778(9) 0.5711(4) 0.7211(3) 0.0614(15) Uani 1 1 d . . . . .
C1 C -0.2582(14) 0.6426(6) 0.5036(5) 0.088(3) Uani 1 1 d . . . . .
H1A H -0.384506 0.635959 0.473605 0.132 Uiso 1 1 calc R U . . .
H1B H -0.156170 0.679857 0.478087 0.132 Uiso 1 1 calc R U . . .
H1C H -0.295789 0.670099 0.549996 0.132 Uiso 1 1 calc R U . . .
C2 C -0.2708(12) 0.4803(6) 0.4824(4) 0.077(2) Uani 1 1 d . . . . .
H2A H -0.392731 0.501234 0.454855 0.115 Uiso 1 1 calc R U . . .
H2B H -0.317436 0.438641 0.519899 0.115 Uiso 1 1 calc R U . . .
H2C H -0.172560 0.450640 0.449481 0.115 Uiso 1 1 calc R U . . .
C3 C 0.0148(10) 0.5471(5) 0.5573(3) 0.0518(17) Uani 1 1 d . . . . .
C4 C 0.1117(11) 0.6197(5) 0.5924(4) 0.0598(18) Uani 1 1 d . . . . .
H4 H 0.052525 0.676992 0.588051 0.072 Uiso 1 1 calc R U . . .
C5 C 0.3005(11) 0.6068(4) 0.6348(4) 0.0584(19) Uani 1 1 d . . . . .
C6 C 0.3941(11) 0.5217(5) 0.6426(4) 0.0580(18) Uani 1 1 d . . . . .
C7 C 0.2968(11) 0.4492(5) 0.6091(4) 0.0661(19) Uani 1 1 d . . . . .
H7 H 0.355314 0.392003 0.614458 0.079 Uiso 1 1 calc R U . . .
C8 C 0.1138(11) 0.4607(5) 0.5677(4) 0.0620(18) Uani 1 1 d . . . . .
H8 H 0.051694 0.410550 0.545490 0.074 Uiso 1 1 calc R U . . .
C9 C 0.5895(12) 0.5082(5) 0.6859(4) 0.0616(19) Uani 1 1 d . . . . .
H9 H 0.650773 0.451142 0.687363 0.074 Uiso 1 1 calc R U . . .
C10 C 0.8658(9) 0.5554(4) 0.7630(3) 0.0473(15) Uani 1 1 d . . . . .
C11 C 0.9533(11) 0.6308(4) 0.7964(4) 0.0554(17) Uani 1 1 d . . . . .
H11 H 0.886442 0.686344 0.790270 0.066 Uiso 1 1 calc R U . . .
C12 C 1.1364(11) 0.6256(4) 0.8384(3) 0.0516(15) Uani 1 1 d . . . . .
C13 C 1.2382(10) 0.5443(4) 0.8496(3) 0.0487(15) Uani 1 1 d . . . . .
H13 H 1.361921 0.540779 0.878343 0.058 Uiso 1 1 calc R U . . .
C14 C 1.1517(9) 0.4678(4) 0.8171(3) 0.0464(15) Uani 1 1 d . . . . .
C15 C 0.9678(10) 0.4731(4) 0.7745(3) 0.0491(16) Uani 1 1 d . . . . .
H15 H 0.911640 0.421117 0.753230 0.059 Uiso 1 1 calc R U . . .
C16 C 1.2258(13) 0.7080(5) 0.8748(4) 0.082(2) Uani 1 1 d D . . . .
C17 C 1.2640(11) 0.3804(4) 0.8298(4) 0.0642(18) Uani 1 1 d D . . . .
F1 F 1.210(2) 0.7799(8) 0.8332(7) 0.117(4) Uani 0.675(9) 1 d D U P A 1
F2 F 1.118(2) 0.7265(9) 0.9361(6) 0.138(5) Uani 0.675(9) 1 d D U P A 1
F3 F 1.4274(14) 0.7019(7) 0.8958(7) 0.122(4) Uani 0.675(9) 1 d D U P A 1
F4 F 1.2368(19) 0.3228(6) 0.7757(6) 0.123(4) Uani 0.675(9) 1 d D U P A 1
F5 F 1.2098(17) 0.3427(7) 0.8916(6) 0.117(4) Uani 0.675(9) 1 d D U P A 1
F6 F 1.4777(9) 0.3893(5) 0.8342(6) 0.088(3) Uani 0.675(9) 1 d D U P A 1
F1A F 1.120(4) 0.783(2) 0.8568(14) 0.118(8) Uani 0.325(9) 1 d D U P A 2
F2A F 1.238(4) 0.7065(16) 0.9450(9) 0.107(6) Uani 0.325(9) 1 d D U P A 2
F3A F 1.423(3) 0.7222(17) 0.8487(13) 0.125(7) Uani 0.325(9) 1 d D U P A 2
F4A F 1.094(2) 0.3094(9) 0.8306(12) 0.099(5) Uani 0.325(9) 1 d D U P A 2
F5A F 1.328(4) 0.3671(13) 0.8975(10) 0.097(6) Uani 0.325(9) 1 d D U P A 2
F6A F 1.380(3) 0.3536(12) 0.7829(12) 0.105(6) Uani 0.325(9) 1 d D U P A 2

loop_
_atom_site_aniso_label
_atom_site_aniso_U_11
_atom_site_aniso_U_22
_atom_site_aniso_U_33
_atom_site_aniso_U_23
_atom_site_aniso_U_13
_atom_site_aniso_U_12
O1 0.081(4) 0.062(3) 0.106(4) -0.006(3) -0.025(3) -0.007(3)
N1 0.059(4) 0.074(4) 0.065(4) 0.002(3) -0.018(3) -0.002(3)
N2 0.061(4) 0.063(4) 0.059(3) -0.003(3) 0.003(3) -0.008(3)
C1 0.066(5) 0.097(6) 0.101(6) 0.012(5) -0.017(5) 0.014(5)
C2 0.057(4) 0.108(6) 0.066(5) -0.008(4) -0.005(4) -0.018(4)
C3 0.043(3) 0.068(5) 0.045(4) 0.004(3) 0.002(3) -0.012(3)
C4 0.054(4) 0.063(4) 0.063(4) -0.004(3) -0.002(4) -0.001(4)
C5 0.062(4) 0.061(4) 0.053(4) -0.016(3) 0.010(3) -0.031(4)
C6 0.049(4) 0.072(5) 0.052(4) 0.010(3) -0.002(3) 0.003(3)
C7 0.065(4) 0.069(5) 0.064(4) -0.006(4) 0.002(4) -0.009(4)
C8 0.052(4) 0.067(5) 0.067(5) -0.002(4) -0.007(4) -0.003(4)
C9 0.071(5) 0.048(4) 0.066(5) 0.007(3) 0.019(4) 0.007(4)
C10 0.035(3) 0.067(4) 0.039(3) 0.003(3) -0.003(3) 0.003(3)
C11 0.058(4) 0.053(4) 0.055(4) 0.004(3) -0.010(3) 0.010(3)
C12 0.057(4) 0.046(4) 0.051(4) 0.000(3) -0.001(3) -0.004(3)
C13 0.048(3) 0.049(3) 0.048(4) 0.002(3) -0.006(3) -0.001(3)
C14 0.046(3) 0.046(3) 0.047(4) -0.001(3) -0.001(3) 0.000(3)
C15 0.049(4) 0.050(4) 0.048(4) -0.003(3) -0.003(3) -0.007(3)
C16 0.093(7) 0.049(4) 0.104(7) -0.002(4) -0.018(6) 0.003(5)
C17 0.074(5) 0.054(4) 0.065(5) -0.005(4) -0.014(5) 0.005(4)
F1 0.163(10) 0.045(5) 0.144(8) 0.019(6) -0.045(7) -0.028(6)
F2 0.174(10) 0.120(8) 0.121(8) -0.056(7) 0.002(8) -0.019(8)
F3 0.113(7) 0.080(5) 0.174(10) -0.016(7) -0.079(8) -0.015(5)
F4 0.141(9) 0.072(6) 0.155(8) -0.059(6) -0.070(7) 0.039(6)
F5 0.103(8) 0.098(7) 0.150(8) 0.066(7) 0.041(7) 0.020(6)
F6 0.053(4) 0.068(4) 0.142(7) 0.006(5) -0.018(4) 0.015(3)
F1A 0.145(14) 0.069(10) 0.139(14) -0.020(10) -0.043(12) 0.004(11)
F2A 0.152(15) 0.089(11) 0.080(9) -0.014(8) -0.056(10) -0.027(12)
F3A 0.127(12) 0.102(12) 0.145(14) -0.032(11) -0.013(12) -0.043(10)
F4A 0.109(11) 0.049(7) 0.140(12) 0.013(8) -0.015(10) 0.006(8)
F5A 0.128(14) 0.073(9) 0.092(10) -0.003(8) -0.058(10) 0.018(10)
F6A 0.113(13) 0.071(10) 0.131(12) 0.026(9) 0.053(11) 0.034(10)

loop_
_atom_type_symbol
_atom_type_description
_atom_type_scat_dispersion_real
_atom_type_scat_dispersion_imag
_atom_type_scat_source
C C 0.0033 0.0016 'International Tables Vol C Tables 4.2.6.8 and 6.1.1.4'
H H 0.0000 0.0000 'International Tables Vol C Tables 4.2.6.8 and 6.1.1.4'
F F 0.0171 0.0103 'International Tables Vol C Tables 4.2.6.8 and 6.1.1.4'
N N 0.0061 0.0033 'International Tables Vol C Tables 4.2.6.8 and 6.1.1.4'
O O 0.0106 0.0060 'International Tables Vol C Tables 4.2.6.8 and 6.1.1.4'

loop_
_geom_angle_atom_site_label_1
_geom_angle_atom_site_label_2
_geom_angle_atom_site_label_3
_geom_angle
_geom_angle_site_symmetry_1
_geom_angle_site_symmetry_3
_geom_angle_publ_flag
C5 O1 H1 109.5 . . ?
C1 N1 C2 116.2(6) . . ?
C3 N1 C1 120.9(6) . . ?
C3 N1 C2 122.8(6) . . ?
C9 N2 C10 120.7(6) . . ?
N1 C1 H1A 109.5 . . ?
N1 C1 H1B 109.5 . . ?
N1 C1 H1C 109.5 . . ?
H1A C1 H1B 109.5 . . ?
H1A C1 H1C 109.5 . . ?
H1B C1 H1C 109.5 . . ?
N1 C2 H2A 109.5 . . ?
N1 C2 H2B 109.5 . . ?
N1 C2 H2C 109.5 . . ?
H2A C2 H2B 109.5 . . ?
H2A C2 H2C 109.5 . . ?
H2B C2 H2C 109.5 . . ?
N1 C3 C4 122.4(7) . . ?
N1 C3 C8 121.0(6) . . ?
C4 C3 C8 116.5(6) . . ?
C3 C4 H4 119.9 . . ?
C3 C4 C5 120.1(6) . . ?
C5 C4 H4 119.9 . . ?
O1 C5 C4 116.6(7) . . ?
O1 C5 C6 121.8(6) . . ?
C6 C5 C4 121.5(6) . . ?
C5 C6 C9 121.7(6) . . ?
C7 C6 C5 118.6(6) . . ?
C7 C6 C9 119.7(7) . . ?
C6 C7 H7 119.7 . . ?
C8 C7 C6 120.5(7) . . ?
C8 C7 H7 119.7 . . ?
C3 C8 H8 118.7 . . ?
C7 C8 C3 122.6(7) . . ?
C7 C8 H8 118.7 . . ?
N2 C9 C6 122.3(6) . . ?
N2 C9 H9 118.9 . . ?
C6 C9 H9 118.9 . . ?
C11 C10 N2 115.2(6) . . ?
C11 C10 C15 117.7(5) . . ?
C15 C10 N2 127.1(6) . . ?
C10 C11 H11 119.3 . . ?
C12 C11 C10 121.5(6) . . ?
C12 C11 H11 119.3 . . ?
C11 C12 C13 120.9(6) . . ?
C11 C12 C16 120.4(6) . . ?
C13 C12 C16 118.7(6) . . ?
C12 C13 H13 120.8 . . ?
C12 C13 C14 118.4(6) . . ?
C14 C13 H13 120.8 . . ?
C13 C14 C17 117.7(5) . . ?
C15 C14 C13 120.8(5) . . ?
C15 C14 C17 121.6(5) . . ?
C10 C15 H15 119.6 . . ?
C14 C15 C10 120.7(6) . . ?
C14 C15 H15 119.6 . . ?
F1 C16 C12 112.9(9) . . ?
F1 C16 F2 105.8(8) . . ?
F1 C16 F3 106.9(8) . . ?
F2 C16 C12 110.3(8) . . ?
F3 C16 C12 115.2(7) . . ?
F3 C16 F2 105.2(8) . . ?
F1A C16 C12 113.2(15) . . ?
F2A C16 C12 116.5(12) . . ?
F2A C16 F1A 106.6(16) . . ?
F2A C16 F3A 107.4(13) . . ?
F3A C16 C12 108.5(12) . . ?
F3A C16 F1A 103.7(14) . . ?
C14 C17 F4A 106.3(7) . . ?
F4 C17 C14 113.2(6) . . ?
F4 C17 F6 103.7(7) . . ?
F5 C17 C14 112.8(7) . . ?
F5 C17 F4 109.0(7) . . ?
F5 C17 F6 104.6(7) . . ?
F6 C17 C14 112.9(6) . . ?
F5A C17 C14 114.9(10) . . ?
F5A C17 F4A 95.9(10) . . ?
F6A C17 C14 118.1(10) . . ?
F6A C17 F4A 101.8(10) . . ?
F6A C17 F5A 115.6(11) . . ?

loop_
_geom_bond_atom_site_label_1
_geom_bond_atom_site_label_2
_geom_bond_distance
_geom_bond_site_symmetry_2
_geom_bond_publ_flag
O1 H1 0.8200 . ?
O1 C5 1.333(7) . ?
N1 C1 1.435(9) . ?
N1 C2 1.439(9) . ?
N1 C3 1.343(8) . ?
N2 C9 1.256(8) . ?
N2 C10 1.412(8) . ?
C1 H1A 0.9600 . ?
C1 H1B 0.9600 . ?
C1 H1C 0.9600 . ?
C2 H2A 0.9600 . ?
C2 H2B 0.9600 . ?
C2 H2C 0.9600 . ?
C3 C4 1.389(9) . ?
C3 C8 1.435(9) . ?
C4 H4 0.9300 . ?
C4 C5 1.416(10) . ?
C5 C6 1.399(9) . ?
C6 C7 1.375(9) . ?
C6 C9 1.461(9) . ?
C7 H7 0.9300 . ?
C7 C8 1.373(10) . ?
C8 H8 0.9300 . ?
C9 H9 0.9300 . ?
C10 C11 1.384(9) . ?
C10 C15 1.393(8) . ?
C11 H11 0.9300 . ?
C11 C12 1.371(9) . ?
C12 C13 1.379(9) . ?
C12 C16 1.496(10) . ?
C13 H13 0.9300 . ?
C13 C14 1.386(8) . ?
C14 C15 1.382(8) . ?
C14 C17 1.492(9) . ?
C15 H15 0.9300 . ?
C16 F1 1.308(8) . ?
C16 F2 1.322(8) . ?
C16 F3 1.316(8) . ?
C16 F1A 1.34(2) . ?
C16 F2A 1.268(19) . ?
C16 F3A 1.33(2) . ?
C17 F4 1.309(7) . ?
C17 F5 1.292(8) . ?
C17 F6 1.341(7) . ?
C17 F4A 1.497(13) . ?
C17 F5A 1.299(17) . ?
C17 F6A 1.183(15) . ?

loop_
_geom_torsion_atom_site_label_1
_geom_torsion_atom_site_label_2
_geom_torsion_atom_site_label_3
_geom_torsion_atom_site_label_4
_geom_torsion
_geom_torsion_site_symmetry_1
_geom_torsion_site_symmetry_2
_geom_torsion_site_symmetry_3
_geom_torsion_site_symmetry_4
_geom_torsion_publ_flag
O1 C5 C6 C7 178.5(6) . . . . ?
O1 C5 C6 C9 -0.8(10) . . . . ?
N1 C3 C4 C5 179.3(6) . . . . ?
N1 C3 C8 C7 -179.2(6) . . . . ?
N2 C10 C11 C12 -179.7(5) . . . . ?
N2 C10 C15 C14 -179.8(5) . . . . ?
C1 N1 C3 C4 5.0(10) . . . . ?
C1 N1 C3 C8 -176.8(7) . . . . ?
C2 N1 C3 C4 -178.0(6) . . . . ?
C2 N1 C3 C8 0.2(10) . . . . ?
C3 C4 C5 O1 -179.7(6) . . . . ?
C3 C4 C5 C6 0.0(9) . . . . ?
C4 C3 C8 C7 -0.9(10) . . . . ?
C4 C5 C6 C7 -1.1(10) . . . . ?
C4 C5 C6 C9 179.6(6) . . . . ?
C5 C6 C7 C8 1.2(10) . . . . ?
C5 C6 C9 N2 3.5(9) . . . . ?
C6 C7 C8 C3 -0.2(11) . . . . ?
C7 C6 C9 N2 -175.8(7) . . . . ?
C8 C3 C4 C5 1.0(9) . . . . ?
C9 N2 C10 C11 177.1(6) . . . . ?
C9 N2 C10 C15 -3.9(9) . . . . ?
C9 C6 C7 C8 -179.5(6) . . . . ?
C10 N2 C9 C6 179.5(5) . . . . ?
C10 C11 C12 C13 -1.0(10) . . . . ?
C10 C11 C12 C16 -179.1(6) . . . . ?
C11 C10 C15 C14 -0.8(8) . . . . ?
C11 C12 C13 C14 0.3(9) . . . . ?
C11 C12 C16 F1 -38.8(11) . . . . ?
C11 C12 C16 F2 79.3(10) . . . . ?
C11 C12 C16 F3 -161.9(9) . . . . ?
C11 C12 C16 F1A -5.0(16) . . . . ?
C11 C12 C16 F2A 119.2(16) . . . . ?
C11 C12 C16 F3A -119.5(14) . . . . ?
C12 C13 C14 C15 0.0(9) . . . . ?
C12 C13 C14 C17 179.9(6) . . . . ?
C13 C12 C16 F1 143.0(9) . . . . ?
C13 C12 C16 F2 -98.9(9) . . . . ?
C13 C12 C16 F3 19.9(11) . . . . ?
C13 C12 C16 F1A 176.8(14) . . . . ?
C13 C12 C16 F2A -59.0(17) . . . . ?
C13 C12 C16 F3A 62.3(15) . . . . ?
C13 C14 C15 C10 0.2(9) . . . . ?
C13 C14 C17 F4 -151.8(9) . . . . ?
C13 C14 C17 F5 83.9(10) . . . . ?
C13 C14 C17 F6 -34.4(9) . . . . ?
C13 C14 C17 F4A 147.7(10) . . . . ?
C13 C14 C17 F5A 43.0(14) . . . . ?
C13 C14 C17 F6A -98.9(17) . . . . ?
C15 C10 C11 C12 1.2(9) . . . . ?
C15 C14 C17 F4 28.1(10) . . . . ?
C15 C14 C17 F5 -96.2(9) . . . . ?
C15 C14 C17 F6 145.5(7) . . . . ?
C15 C14 C17 F4A -32.4(11) . . . . ?
C15 C14 C17 F5A -137.0(13) . . . . ?
C15 C14 C17 F6A 81.1(16) . . . . ?
C16 C12 C13 C14 178.5(6) . . . . ?
C17 C14 C15 C10 -179.7(6) . . . . ?
